data_4121076
loop_
_publ_author_name
'Hui Li'
'Adelia J. A. Aquino'
'David B. Cordes'
'Fernando Hung-Low'
'William L. Hase'
'Clemens Krempner'

_publ_contact_author_address
;Department of Chemistry and Biochemistry
Texas Tech University
Lubbock, TX 79409
USA
;
_publ_contact_author_email Clemens.Krempner@ttu.edu
_publ_contact_author_name 'Clemens Krempner'
_publ_section_title
;
 A Zwitterionic Carbanion Frustrated by Boranes - Dihydrogen Cleavage with
 Weak Lewis Acids via an "Inverse" Frustrated Lewis Pair Approach
;
_journal_name_full 'Journal of the American Chemical Society'
_journal_page_first 16066
_journal_page_last 16069
_journal_paper_doi 10.1021/ja409330h
_journal_volume 135
_journal_year 2013
_chemical_formula_moiety 'C16 H40 Na O6 Si3, C18 H16 B, C4 H8 O'
_chemical_formula_sum 'C38 H64 B Na O7 Si3'
_chemical_formula_weight 750.96
_chemical_name_systematic
; 
 ? 
;
_space_group_IT_number 173
_symmetry_cell_setting hexagonal
_symmetry_space_group_name_Hall 'P 6c'
_symmetry_space_group_name_H-M 'P 63'
_atom_sites_solution_hydrogens geom
_atom_sites_solution_primary direct
_atom_sites_solution_secondary difmap
_audit_creation_method SHELXL-97
_cell_angle_alpha 90.00
_cell_angle_beta 90.00
_cell_angle_gamma 120.00
_cell_formula_units_Z 2
_cell_length_a 12.568(3)
_cell_length_b 12.568(3)
_cell_length_c 15.851(3)
_cell_measurement_reflns_used 4921
_cell_measurement_temperature 100(2)
_cell_measurement_theta_max 19.94
_cell_measurement_theta_min 2.27
_cell_volume 2168.3(8)
_computing_cell_refinement 'Bruker SAINT'
_computing_data_collection 'Bruker APEX2'
_computing_data_reduction 'Bruker SAINT'
_computing_molecular_graphics 'Bruker SHELXTL'
_computing_publication_material 'Bruker SHELXTL'
_computing_structure_refinement 'SHELXL-97 (Sheldrick, 2008)'
_computing_structure_solution 'SHELXS-97 (Sheldrick, 2008)'
_diffrn_ambient_temperature 100(2)
_diffrn_measured_fraction_theta_full 1.000
_diffrn_measured_fraction_theta_max 0.998
_diffrn_measurement_device_type 'Bruker SMART APEX-II CCD'
_diffrn_measurement_method '\w scans'
_diffrn_radiation_monochromator graphite
_diffrn_radiation_source 'fine-focus sealed tube'
_diffrn_radiation_type MoK\a
_diffrn_radiation_wavelength 0.71073
_diffrn_reflns_av_R_equivalents 0.0443
_diffrn_reflns_av_sigmaI/netI 0.0289
_diffrn_reflns_limit_h_max 16
_diffrn_reflns_limit_h_min -16
_diffrn_reflns_limit_k_max 16
_diffrn_reflns_limit_k_min -16
_diffrn_reflns_limit_l_max 20
_diffrn_reflns_limit_l_min -20
_diffrn_reflns_number 26750
_diffrn_reflns_theta_full 25.00
_diffrn_reflns_theta_max 27.89
_diffrn_reflns_theta_min 1.87
_exptl_absorpt_coefficient_mu 0.162
_exptl_absorpt_correction_T_max 0.9919
_exptl_absorpt_correction_T_min 0.9350
_exptl_absorpt_correction_type multi-scan
_exptl_absorpt_process_details 'Bruker SADABS'
_exptl_crystal_colour colourless
_exptl_crystal_density_diffrn 1.150
_exptl_crystal_description platelet
_exptl_crystal_F_000 812
_exptl_crystal_size_max 0.42
_exptl_crystal_size_mid 0.18
_exptl_crystal_size_min 0.05
_platon_squeeze_details
;
The SQUEEZED electron density of 82 e^-^/cell was accounted for as two
 molecules of THF solvent, at 40 e^-^ each.  This allows for one molecule of
 THF per complex.  This solvent has been included in the final formula, formula
 weight, calculated density, \m and F(000).
;
_refine_diff_density_max 0.353
_refine_diff_density_min -0.226
_refine_diff_density_rms 0.055
_refine_ls_extinction_method none
_refine_ls_goodness_of_fit_ref 1.089
_refine_ls_hydrogen_treatment mixed
_refine_ls_matrix_type full
_refine_ls_number_parameters 152
_refine_ls_number_reflns 3475
_refine_ls_number_restraints 10
_refine_ls_restrained_S_all 1.089
_refine_ls_R_factor_all 0.1033
_refine_ls_R_factor_gt 0.0811
_refine_ls_shift/su_max 0.000
_refine_ls_shift/su_mean 0.000
_refine_ls_structure_factor_coef Fsqd
_refine_ls_weighting_details 'calc w=1/[\s^2^(Fo^2^)+(0.1344P)^2^+0.5920P] where P=(Fo^2^+2Fc^2^)/3'
_refine_ls_weighting_scheme calc
_refine_ls_wR_factor_gt 0.2262
_refine_ls_wR_factor_ref 0.2442
_reflns_number_gt 2433
_reflns_number_total 3475
_reflns_threshold_expression >2sigma(I)
_cod_data_source_file ja409330h_si_003_3.cif
_cod_data_source_block 4
_cod_original_cell_volume 2168.2(7)
_cod_database_code 4121076

loop_
_symmetry_equiv_pos_as_xyz
'x, y, z'
'-y, x-y, z'
'-x+y, -x, z'
'-x, -y, z+1/2'
'y, -x+y, z+1/2'
'x-y, x, z+1/2'

loop_
_atom_site_label
_atom_site_type_symbol
_atom_site_fract_x
_atom_site_fract_y
_atom_site_fract_z
_atom_site_U_iso_or_equiv
_atom_site_adp_type
_atom_site_occupancy
_atom_site_symmetry_multiplicity
_atom_site_calc_flag
_atom_site_refinement_flags
_atom_site_disorder_assembly
_atom_site_disorder_group
Si1 Si 0.62690(14) 0.45242(13) 0.56676(15) 0.0576(5) Uani 0.793(4) 1 d P A 1
Si1A Si 0.5321(5) 0.3506(5) 0.5907(4) 0.0543(19) Uiso 0.207(4) 1 d P A 2
Na1 Na 0.6667 0.3333 0.7641(2) 0.0506(6) Uani 1 3 d S . .
O1 O 0.5811(6) 0.4150(6) 0.6663(4) 0.0563(13) Uani 0.793(4) 1 d P A 1
O1A O 0.561(2) 0.393(2) 0.6853(15) 0.049(6) Uiso 0.207(4) 1 d P A 2
O2 O 0.5079(3) 0.3384(3) 0.8381(2) 0.0724(9) Uani 1 1 d . A .
C1 C 0.7642(9) 0.6133(5) 0.5679(5) 0.129(3) Uani 1 1 d . . .
H1A H 0.7415 0.6692 0.5949 0.193 Uiso 0.793(4) 1 calc PR A 1
H1B H 0.7909 0.6404 0.5098 0.193 Uiso 0.793(4) 1 calc PR A 1
H1C H 0.8314 0.6136 0.5994 0.193 Uiso 0.793(4) 1 calc PR A 1
H1D H 0.7510 0.6395 0.6232 0.193 Uiso 0.207(4) 1 d PR A 2
H1E H 0.6901 0.5845 0.5334 0.193 Uiso 0.207(4) 1 d PR A 2
H1F H 0.8337 0.6827 0.5397 0.193 Uiso 0.207(4) 1 d PR A 2
C2 C 0.5047(6) 0.4523(5) 0.5058(4) 0.0800(14) Uani 1 1 d . . .
H2A H 0.5255 0.5371 0.4943 0.120 Uiso 0.793(4) 1 calc PR A 1
H2B H 0.4278 0.4106 0.5379 0.120 Uiso 0.793(4) 1 calc PR A 1
H2C H 0.4948 0.4090 0.4524 0.120 Uiso 0.793(4) 1 calc PR A 1
H2D H 0.5482 0.5373 0.5263 0.120 Uiso 0.207(4) 1 d PR A 2
H2E H 0.4168 0.4241 0.5010 0.120 Uiso 0.207(4) 1 d PR A 2
H2F H 0.5371 0.4482 0.4504 0.120 Uiso 0.207(4) 1 d PR A 2
C3 C 0.5300(8) 0.4690(8) 0.7194(4) 0.108(2) Uani 1 1 d . A .
H3A H 0.4864 0.5005 0.6845 0.129 Uiso 0.793(4) 1 calc PR A 1
H3B H 0.5968 0.5393 0.7500 0.129 Uiso 0.793(4) 1 calc PR A 1
H3C H 0.4883 0.4942 0.6776 0.129 Uiso 0.207(4) 1 d PR A 2
H3D H 0.5983 0.5423 0.7465 0.129 Uiso 0.207(4) 1 d PR A 2
C4 C 0.4416(6) 0.3768(9) 0.7820(4) 0.122(3) Uani 1 1 d . . .
H4A H 0.4021 0.4143 0.8154 0.147 Uiso 1 1 calc R A .
H4B H 0.3765 0.3046 0.7518 0.147 Uiso 1 1 calc R . .
C5 C 0.4374(6) 0.2493(6) 0.8936(5) 0.110(2) Uani 1 1 d . . .
H5A H 0.4048 0.2825 0.9358 0.165 Uiso 1 1 calc R A .
H5B H 0.4871 0.2197 0.9217 0.165 Uiso 1 1 calc R . .
H5C H 0.3692 0.1812 0.8637 0.165 Uiso 1 1 calc R . .
C6 C 0.6667 0.3333 0.5377(5) 0.0671(19) Uani 1 3 d SD . .
H6 H 0.6667 0.3333 0.4740(14) 0.09(3) Uiso 1 3 d SD . .
C11 C 0.5224(4) 0.2709(6) 0.2433(5) 0.083(3) Uani 0.607(16) 1 d PGD B 1
C12 C 0.4352(8) 0.2530(7) 0.3041(4) 0.104(4) Uani 0.607(16) 1 d PGD B 1
H12A H 0.4604 0.2817 0.3600 0.124 Uiso 0.607(16) 1 calc PR B 1
C13 C 0.3113(6) 0.1931(7) 0.2830(6) 0.111(5) Uani 0.607(16) 1 d PG B 1
H13A H 0.2517 0.1808 0.3245 0.133 Uiso 0.607(16) 1 calc PR B 1
C14 C 0.2745(4) 0.1510(7) 0.2011(7) 0.087(4) Uani 0.607(16) 1 d PG B 1
H14A H 0.1898 0.1101 0.1867 0.104 Uiso 0.607(16) 1 calc PR B 1
C15 C 0.3617(7) 0.1689(7) 0.1404(4) 0.106(4) Uani 0.607(16) 1 d PG B 1
H15A H 0.3365 0.1402 0.0844 0.127 Uiso 0.607(16) 1 calc PR B 1
C16 C 0.4856(5) 0.2289(7) 0.1614(4) 0.087(3) Uani 0.607(16) 1 d PGD B 1
H16A H 0.5452 0.2411 0.1199 0.104 Uiso 0.607(16) 1 calc PR B 1
B1 B 0.6667 0.3333 0.2671(10) 0.086(5) Uani 0.607(16) 3 d SPD . 1
H1 H 0.6667 0.3333 0.3364(16) 0.129 Uiso 0.202(5) 1 d PD B 1
C11A C 0.5228(4) 0.2741(11) 0.2074(6) 0.064(4) Uiso 0.393(16) 1 d PGD B 2
C12A C 0.4883(8) 0.2839(9) 0.2890(5) 0.058(3) Uiso 0.393(16) 1 d PGD B 2
H12B H 0.5492 0.3280 0.3305 0.069 Uiso 0.393(16) 1 calc PR B 2
C13A C 0.3645(10) 0.2292(10) 0.3100(5) 0.065(4) Uiso 0.393(16) 1 d PG B 2
H13B H 0.3409 0.2359 0.3658 0.078 Uiso 0.393(16) 1 calc PR B 2
C14A C 0.2753(5) 0.1646(10) 0.2492(7) 0.071(4) Uiso 0.393(16) 1 d PG B 2
H14B H 0.1907 0.1273 0.2635 0.085 Uiso 0.393(16) 1 calc PR B 2
C15A C 0.3098(7) 0.1548(12) 0.1676(6) 0.104(7) Uiso 0.393(16) 1 d PG B 2
H15B H 0.2488 0.1107 0.1261 0.125 Uiso 0.393(16) 1 calc PR B 2
C16A C 0.4336(9) 0.2095(13) 0.1466(4) 0.090(6) Uiso 0.393(16) 1 d PGD B 2
H16B H 0.4571 0.2028 0.0908 0.107 Uiso 0.393(16) 1 calc PR B 2
B1A B 0.6667 0.3333 0.1807(10) 0.077(7) Uiso 0.393(16) 3 d SPD . 2

loop_
_atom_site_aniso_label
_atom_site_aniso_U_11
_atom_site_aniso_U_22
_atom_site_aniso_U_33
_atom_site_aniso_U_23
_atom_site_aniso_U_13
_atom_site_aniso_U_12
Si1 0.0707(9) 0.0612(8) 0.0473(6) 0.0072(7) 0.0045(7) 0.0379(7)
Na1 0.0469(8) 0.0469(8) 0.0579(14) 0.000 0.000 0.0234(4)
O1 0.063(3) 0.065(3) 0.054(3) 0.007(2) 0.000(2) 0.042(3)
O2 0.0630(18) 0.090(2) 0.075(2) -0.0229(18) -0.0010(16) 0.0464(17)
C1 0.213(8) 0.061(3) 0.092(4) 0.028(3) 0.083(5) 0.055(4)
C2 0.095(3) 0.089(3) 0.077(3) 0.023(3) 0.013(3) 0.061(3)
C3 0.161(6) 0.161(6) 0.077(3) -0.021(4) -0.018(4) 0.138(6)
C4 0.104(4) 0.224(8) 0.107(5) -0.079(5) -0.037(4) 0.132(5)
C5 0.104(4) 0.107(4) 0.111(5) -0.010(4) 0.055(4) 0.047(4)
C6 0.070(3) 0.070(3) 0.061(4) 0.000 0.000 0.0350(14)
C11 0.088(6) 0.056(4) 0.086(9) 0.023(5) 0.015(5) 0.022(4)
C12 0.096(8) 0.097(7) 0.139(9) 0.044(6) 0.066(7) 0.064(6)
C13 0.123(10) 0.068(6) 0.137(12) -0.013(8) 0.020(11) 0.045(7)
C14 0.046(4) 0.082(6) 0.130(12) -0.004(5) 0.006(5) 0.030(4)
C15 0.075(7) 0.109(8) 0.118(10) 0.021(7) 0.016(6) 0.035(6)
C16 0.066(6) 0.083(6) 0.110(9) 0.013(6) 0.028(6) 0.036(5)
B1 0.100(8) 0.100(8) 0.058(9) 0.000 0.000 0.050(4)

loop_
_atom_type_symbol
_atom_type_description
_atom_type_scat_dispersion_real
_atom_type_scat_dispersion_imag
_atom_type_scat_source
C C 0.0033 0.0016 'International Tables Vol C Tables 4.2.6.8 and 6.1.1.4'
H H 0.0000 0.0000 'International Tables Vol C Tables 4.2.6.8 and 6.1.1.4'
B B 0.0013 0.0007 'International Tables Vol C Tables 4.2.6.8 and 6.1.1.4'
O O 0.0106 0.0060 'International Tables Vol C Tables 4.2.6.8 and 6.1.1.4'
Na Na 0.0362 0.0249 'International Tables Vol C Tables 4.2.6.8 and 6.1.1.4'
Si Si 0.0817 0.0704 'International Tables Vol C Tables 4.2.6.8 and 6.1.1.4'

loop_
_geom_angle_atom_site_label_1
_geom_angle_atom_site_label_2
_geom_angle_atom_site_label_3
_geom_angle
_geom_angle_site_symmetry_1
_geom_angle_site_symmetry_3
O1 Si1 C2 109.3(3) . .
O1 Si1 C6 101.7(3) . .
C2 Si1 C6 115.9(3) . .
O1 Si1 C1 107.1(3) . .
C2 Si1 C1 109.0(4) . .
C6 Si1 C1 113.2(3) . .
O1A Si1A C6 111.9(10) . .
O1A Si1A C2 120.7(10) . .
C6 Si1A C2 102.2(3) . .
O1A Si1A C1 116.6(9) . 2_655
C6 Si1A C1 94.0(3) . 2_655
C2 Si1A C1 107.3(3) . 2_655
O1A Na1 O1A 91.2(9) 2_655 3_665
O1A Na1 O1A 91.2(9) 2_655 .
O1A Na1 O1A 91.2(9) 3_665 .
O1A Na1 O2 67.0(6) 2_655 2_655
O1A Na1 O2 114.5(7) 3_665 2_655
O1A Na1 O2 145.6(6) . 2_655
O1A Na1 O2 145.6(6) 2_655 3_665
O1A Na1 O2 67.0(6) 3_665 3_665
O1A Na1 O2 114.5(7) . 3_665
O2 Na1 O2 97.12(13) 2_655 3_665
O1A Na1 O2 114.5(7) 2_655 .
O1A Na1 O2 145.6(6) 3_665 .
O1A Na1 O2 67.0(6) . .
O2 Na1 O2 97.12(13) 2_655 .
O2 Na1 O2 97.12(13) 3_665 .
O2 Na1 O1 74.98(18) 2_655 2_655
O2 Na1 O1 151.84(19) 3_665 2_655
O2 Na1 O1 110.56(18) . 2_655
O2 Na1 O1 110.56(18) 2_655 3_665
O2 Na1 O1 74.98(18) 3_665 3_665
O2 Na1 O1 151.83(19) . 3_665
O1 Na1 O1 82.5(2) 2_655 3_665
O2 Na1 O1 151.84(19) 2_655 .
O2 Na1 O1 110.56(18) 3_665 .
O2 Na1 O1 74.98(18) . .
O1 Na1 O1 82.5(2) 2_655 .
O1 Na1 O1 82.5(2) 3_665 .
C3 O1 Si1 127.0(5) . .
C3 O1 Na1 103.2(4) . .
Si1 O1 Na1 124.7(3) . .
C3 O1A Si1A 122.4(18) . .
C3 O1A Na1 117.5(15) . .
Si1A O1A Na1 120.1(14) . .
C5 O2 C4 115.2(6) . .
C5 O2 Na1 121.3(4) . .
C4 O2 Na1 109.9(3) . .
Si1 C1 H1A 109.5 . .
Si1 C1 H1B 109.5 . .
H1A C1 H1B 109.5 . .
Si1 C1 H1C 109.5 . .
H1A C1 H1C 109.5 . .
H1B C1 H1C 109.5 . .
Si1A C1 H1D 107.3 3_665 .
Si1A C1 H1E 113.8 3_665 .
H1D C1 H1E 109.5 . .
Si1A C1 H1F 107.2 3_665 .
H1D C1 H1F 109.5 . .
H1E C1 H1F 109.5 . .
Si1 C2 H2A 109.5 . .
Si1 C2 H2B 109.5 . .
H2A C2 H2B 109.5 . .
Si1 C2 H2C 109.5 . .
H2A C2 H2C 109.5 . .
H2B C2 H2C 109.5 . .
Si1A C2 H2D 107.1 . .
Si1A C2 H2E 110.1 . .
H2D C2 H2E 109.5 . .
Si1A C2 H2F 111.2 . .
H2D C2 H2F 109.5 . .
H2E C2 H2F 109.5 . .
O1A C3 C4 94.9(11) . .
O1 C3 C4 111.1(6) . .
O1 C3 H3A 109.4 . .
C4 C3 H3A 109.4 . .
O1 C3 H3B 109.4 . .
C4 C3 H3B 109.4 . .
H3A C3 H3B 108.0 . .
O1A C3 H3C 110.8 . .
C4 C3 H3C 112.4 . .
O1A C3 H3D 114.8 . .
C4 C3 H3D 113.1 . .
H3C C3 H3D 110.0 . .
O2 C4 C3 109.4(4) . .
O2 C4 H4A 109.8 . .
C3 C4 H4A 109.8 . .
O2 C4 H4B 109.8 . .
C3 C4 H4B 109.8 . .
H4A C4 H4B 108.2 . .
O2 C5 H5A 109.5 . .
O2 C5 H5B 109.5 . .
H5A C5 H5B 109.5 . .
O2 C5 H5C 109.5 . .
H5A C5 H5C 109.5 . .
H5B C5 H5C 109.5 . .
Si1 C6 Si1 114.1(2) 3_665 2_655
Si1 C6 Si1 114.1(2) 3_665 .
Si1 C6 Si1 114.1(2) 2_655 .
Si1A C6 Si1A 103.5(3) 2_655 3_665
Si1A C6 Si1A 103.5(3) 2_655 .
Si1A C6 Si1A 103.5(3) 3_665 .
Si1 C6 H6 104.4(3) 3_665 .
Si1 C6 H6 104.4(3) 2_655 .
Si1 C6 H6 104.4(3) . .
Si1A C6 H6 114.9(3) 2_655 .
Si1A C6 H6 114.9(3) 3_665 .
Si1A C6 H6 114.9(3) . .
C12 C11 C16 120.0 . .
C12 C11 B1 121.2(7) . .
C16 C11 B1 118.7(7) . .
C11 C12 C13 120.0 . .
C11 C12 H12A 120.0 . .
C13 C12 H12A 120.0 . .
C14 C13 C12 120.0 . .
C14 C13 H13A 120.0 . .
C12 C13 H13A 120.0 . .
C13 C14 C15 120.0 . .
C13 C14 H14A 120.0 . .
C15 C14 H14A 120.0 . .
C14 C15 C16 120.0 . .
C14 C15 H15A 120.0 . .
C16 C15 H15A 120.0 . .
C15 C16 C11 120.0 . .
C15 C16 H16A 120.0 . .
C11 C16 H16A 120.0 . .
C11 B1 C11 114.7(4) . 2_655
C11 B1 C11 114.7(4) . 3_665
C11 B1 C11 114.7(4) 2_655 3_665
C11 B1 H1 103.5(6) . .
C11 B1 H1 103.5(5) 2_655 .
C11 B1 H1 103.5(5) 3_665 .
C12A C11A C16A 120.0 . .
C12A C11A B1A 121.7(8) . .
C16A C11A B1A 118.3(8) . .
C11A C12A C13A 120.0 . .
C11A C12A H12B 120.0 . .
C13A C12A H12B 120.0 . .
C12A C13A C14A 120.0 . .
C12A C13A H13B 120.0 . .
C14A C13A H13B 120.0 . .
C13A C14A C15A 120.0 . .
C13A C14A H14B 120.0 . .
C15A C14A H14B 120.0 . .
C16A C15A C14A 120.0 . .
C16A C15A H15B 120.0 . .
C14A C15A H15B 120.0 . .
C15A C16A C11A 120.0 . .
C15A C16A H16B 120.0 . .
C11A C16A H16B 120.0 . .
C11A B1A C11A 113.5(5) 2_655 3_665
C11A B1A C11A 113.5(5) 2_655 .
C11A B1A C11A 113.5(5) 3_665 .

loop_
_geom_bond_atom_site_label_1
_geom_bond_atom_site_label_2
_geom_bond_distance
_geom_bond_site_symmetry_2
Si1 O1 1.665(7) .
Si1 C2 1.813(6) .
Si1 C6 1.857(3) .
Si1 C1 1.891(7) .
Si1A O1A 1.57(3) .
Si1A C6 1.995(6) .
Si1A C2 2.001(7) .
Si1A C1 2.277(10) 2_655
Na1 O1A 2.21(3) 2_655
Na1 O1A 2.21(3) 3_665
Na1 O1A 2.21(3) .
Na1 O2 2.342(3) 2_655
Na1 O2 2.342(3) 3_665
Na1 O2 2.342(3) .
Na1 O1 2.392(6) 2_655
Na1 O1 2.392(6) 3_665
Na1 O1 2.392(6) .
O1 C3 1.419(8) .
O1A C3 1.31(3) .
O2 C5 1.349(7) .
O2 C4 1.456(7) .
C1 Si1A 2.277(10) 3_665
C1 H1A 0.9800 .
C1 H1B 0.9800 .
C1 H1C 0.9800 .
C1 H1D 0.9800 .
C1 H1E 0.9799 .
C1 H1F 0.9800 .
C2 H2A 0.9800 .
C2 H2B 0.9800 .
C2 H2C 0.9800 .
C2 H2D 0.9800 .
C2 H2E 0.9800 .
C2 H2F 0.9800 .
C3 C4 1.509(12) .
C3 H3A 0.9900 .
C3 H3B 0.9900 .
C3 H3C 0.9899 .
C3 H3D 0.9899 .
C4 H4A 0.9900 .
C4 H4B 0.9900 .
C5 H5A 0.9800 .
C5 H5B 0.9800 .
C5 H5C 0.9800 .
C6 Si1 1.857(3) 3_665
C6 Si1 1.857(3) 2_655
C6 Si1A 1.995(6) 2_655
C6 Si1A 1.995(6) 3_665
C6 H6 1.01(2) .
C11 C12 1.3900 .
C11 C16 1.3900 .
C11 B1 1.620(5) .
C12 C13 1.3900 .
C12 H12A 0.9500 .
C13 C14 1.3900 .
C13 H13A 0.9500 .
C14 C15 1.3900 .
C14 H14A 0.9500 .
C15 C16 1.3900 .
C15 H15A 0.9500 .
C16 H16A 0.9500 .
B1 C11 1.620(5) 2_655
B1 C11 1.620(5) 3_665
B1 H1 1.10(2) .
C11A C12A 1.3900 .
C11A C16A 1.3900 .
C11A B1A 1.6301(11) .
C12A C13A 1.3900 .
C12A H12B 0.9500 .
C13A C14A 1.3900 .
C13A H13B 0.9500 .
C14A C15A 1.3900 .
C14A H14B 0.9500 .
C15A C16A 1.3900 .
C15A H15B 0.9500 .
C16A H16B 0.9500 .
B1A C11A 1.6301(11) 2_655
B1A C11A 1.6301(11) 3_665

loop_
_geom_torsion_atom_site_label_1
_geom_torsion_atom_site_label_2
_geom_torsion_atom_site_label_3
_geom_torsion_atom_site_label_4
_geom_torsion
_geom_torsion_site_symmetry_1
_geom_torsion_site_symmetry_4
C2 Si1 O1 C3 -51.5(7) . .
C6 Si1 O1 C3 -174.5(6) . .
C1 Si1 O1 C3 66.5(8) . .
C2 Si1 O1 Na1 157.9(3) . .
C6 Si1 O1 Na1 34.9(4) . .
C1 Si1 O1 Na1 -84.1(5) . .
O2 Na1 O1 C3 102.7(6) 2_655 .
O2 Na1 O1 C3 -66.1(5) 3_665 .
O2 Na1 O1 C3 26.0(5) . .
O1 Na1 O1 C3 139.7(6) 2_655 .
O1 Na1 O1 C3 -136.9(6) 3_665 .
C3 Na1 O1 C3 121.2(4) 2_655 .
C3 Na1 O1 C3 -119.4(4) 3_665 .
O2 Na1 O1 Si1 -101.0(5) 2_655 .
O2 Na1 O1 Si1 90.1(4) 3_665 .
O2 Na1 O1 Si1 -177.8(4) . .
O1 Na1 O1 Si1 -64.1(2) 2_655 .
O1 Na1 O1 Si1 19.3(3) 3_665 .
C3 Na1 O1 Si1 -82.6(4) 2_655 .
C3 Na1 O1 Si1 36.8(5) 3_665 .
C3 Na1 O1 Si1 156.2(8) . .
C6 Si1A O1A C3 143.3(16) . .
C2 Si1A O1A C3 23(2) . .
C1 Si1A O1A C3 -110.1(17) 2_655 .
C6 Si1A O1A Na1 -33.2(15) . .
C2 Si1A O1A Na1 -153.5(8) . .
C1 Si1A O1A Na1 73.4(14) 2_655 .
O1A Na1 O1A C3 157.8(19) 2_655 .
O1A Na1 O1A C3 -111(2) 3_665 .
O2 Na1 O1A C3 109.1(16) 2_655 .
O2 Na1 O1A C3 -45.9(17) 3_665 .
O2 Na1 O1A C3 41.5(13) . .
C3 Na1 O1A C3 136.6(14) 2_655 .
C3 Na1 O1A C3 -102.1(14) 3_665 .
O1A Na1 O1A Si1A -25.5(12) 2_655 .
O1A Na1 O1A Si1A 65.6(9) 3_665 .
O2 Na1 O1A Si1A -74.2(17) 2_655 .
O2 Na1 O1A Si1A 130.8(12) 3_665 .
O2 Na1 O1A Si1A -141.8(15) . .
C3 Na1 O1A Si1A -46.7(14) 2_655 .
C3 Na1 O1A Si1A 74.6(15) 3_665 .
C3 Na1 O1A Si1A 177(3) . .
O1A Na1 O2 C5 59.1(8) 2_655 .
O1A Na1 O2 C5 -166.1(12) 3_665 .
O1A Na1 O2 C5 139.3(9) . .
O2 Na1 O2 C5 -8.9(5) 2_655 .
O2 Na1 O2 C5 -107.0(4) 3_665 .
O1 Na1 O2 C5 67.7(5) 2_655 .
O1 Na1 O2 C5 -178.4(6) 3_665 .
O1 Na1 O2 C5 143.5(5) . .
O1A Na1 O2 C4 -79.5(8) 2_655 .
O1A Na1 O2 C4 55.3(12) 3_665 .
O1A Na1 O2 C4 0.7(8) . .
O2 Na1 O2 C4 -147.5(4) 2_655 .
O2 Na1 O2 C4 114.4(4) 3_665 .
O1 Na1 O2 C4 -70.9(4) 2_655 .
O1 Na1 O2 C4 43.1(6) 3_665 .
O1 Na1 O2 C4 5.0(4) . .
Si1A O1A C3 C4 115.7(16) . .
Na1 O1A C3 C4 -67.7(13) . .
Si1 O1 C3 C4 149.6(5) . .
Na1 O1 C3 C4 -55.0(6) . .
C5 O2 C4 C3 -175.6(5) . .
Na1 O2 C4 C3 -34.3(6) . .
O1A C3 C4 O2 61.6(13) . .
O1 C3 C4 O2 63.9(7) . .
O1 Si1 C6 Si1 -85.7(4) . 3_665
C2 Si1 C6 Si1 155.9(3) . 3_665
C1 Si1 C6 Si1 28.9(6) . 3_665
O1 Si1 C6 Si1 47.9(4) . 2_655
C2 Si1 C6 Si1 -70.5(5) . 2_655
C1 Si1 C6 Si1 162.5(4) . 2_655
O1A Si1A C6 Si1A 72.7(9) . 2_655
C2 Si1A C6 Si1A -156.8(4) . 2_655
C1 Si1A C6 Si1A -48.1(4) 2_655 2_655
O1A Si1A C6 Si1A -35.1(10) . 3_665
C2 Si1A C6 Si1A 95.4(5) . 3_665
C1 Si1A C6 Si1A -155.9(3) 2_655 3_665
C16 C11 C12 C13 0.0 . .
B1 C11 C12 C13 -176.5(6) . .
C11 C12 C13 C14 0.0 . .
C12 C13 C14 C15 0.0 . .
C13 C14 C15 C16 0.0 . .
C14 C15 C16 C11 0.0 . .
C12 C11 C16 C15 0.0 . .
B1 C11 C16 C15 176.5(6) . .
C12 C11 B1 C11 124.0(8) . 2_655
C16 C11 B1 C11 -52.5(10) . 2_655
C12 C11 B1 C11 -99.9(10) . 3_665
C16 C11 B1 C11 83.6(8) . 3_665
C16A C11A C12A C13A 0.0 . .
B1A C11A C12A C13A -178.2(10) . .
C11A C12A C13A C14A 0.0 . .
C12A C13A C14A C15A 0.0 . .
C13A C14A C15A C16A 0.0 . .
C14A C15A C16A C11A 0.0 . .
C12A C11A C16A C15A 0.0 . .
B1A C11A C16A C15A 178.3(10) . .
C12A C11A B1A C11A 80.5(9) . 2_655
C16A C11A B1A C11A -97.7(12) . 2_655
C12A C11A B1A C11A -51.1(12) . 3_665
C16A C11A B1A C11A 130.7(9) . 3_665

loop_
_platon_squeeze_void_nr
_platon_squeeze_void_average_x
_platon_squeeze_void_average_y
_platon_squeeze_void_average_z
_platon_squeeze_void_volume
_platon_squeeze_void_count_electrons
_platon_squeeze_void_content
1 0.000 0.000 0.036 124 41 ' '
2 0.000 0.000 0.536 124 41 ' '
